data_7032763
loop_
_publ_author_name
'Sim, Jaeung'
'Yim, Haneul'
'Ko, Nakeun'
'Choi, Sang Beom'
'Oh, Youjin'
'Park, Hye Jeong'
'Park, SangYoun'
'Kim, Jaheon'

_publ_section_title
;
 Gas adsorption properties of highly porous metal-organic frameworks
 containing functionalized naphthalene dicarboxylate linkers.
;
_journal_issue 48
_journal_name_full 'Dalton transactions (Cambridge, England : 2003)'
_journal_page_first 18017
_journal_page_last 18024
_journal_paper_doi 10.1039/c4dt02300e
_journal_volume 43
_journal_year 2014
_chemical_formula_moiety 'C48 H25 N O15 Zn4'
_chemical_formula_sum 'C48 H25 N O15 Zn4'
_chemical_formula_weight 1117.17
_chemical_melting_point ?
_chemical_name_common MOF-205-NO2
_chemical_name_systematic MOF-205-NO2
_chemical_properties_physical Moisture-sensitive
_space_group_IT_number 223
_symmetry_cell_setting cubic
_symmetry_space_group_name_Hall '-P 4n 2 3'
_symmetry_space_group_name_H-M 'P m -3 n'
_atom_sites_solution_hydrogens geom
_atom_sites_solution_primary direct
_atom_sites_solution_secondary difmap
_audit_creation_method SHELXL-97
_cell_angle_alpha 90.00
_cell_angle_beta 90.00
_cell_angle_gamma 90.00
_cell_formula_units_Z 6
_cell_length_a 30.312(4)
_cell_length_b 30.312(4)
_cell_length_c 30.312(4)
_cell_measurement_temperature 223(2)
_cell_volume 27851(6)
_computing_cell_refinement 'PAL ADSC Quantum-210 ADX Program'
_computing_data_collection HKL3000
_computing_data_reduction HKL3000
_computing_molecular_graphics 'SHELX-TL XP'
_computing_publication_material 'SHELX-TL XCIF'
_computing_structure_refinement 'SHELXL-97 (Sheldrick, 1997)'
_computing_structure_solution 'SHELXS-97 (Sheldrick, 1990)'
_diffrn_ambient_temperature 223(2)
_diffrn_measured_fraction_theta_full 0.997
_diffrn_measured_fraction_theta_max 0.997
_diffrn_measurement_device_type 'ADSC Q210 CCD area detector'
_diffrn_measurement_method 'omega scan'
_diffrn_radiation_monochromator 'Si(111) double crystal monochromator'
_diffrn_radiation_source 'PLSII 2D-SMC bending magnet'
_diffrn_radiation_type synchrotron
_diffrn_radiation_wavelength 0.70000
_diffrn_reflns_av_R_equivalents 0.0624
_diffrn_reflns_av_sigmaI/netI 0.0123
_diffrn_reflns_limit_h_max 43
_diffrn_reflns_limit_h_min -43
_diffrn_reflns_limit_k_max 42
_diffrn_reflns_limit_k_min -42
_diffrn_reflns_limit_l_max 42
_diffrn_reflns_limit_l_min -42
_diffrn_reflns_number 291703
_diffrn_reflns_theta_full 30.00
_diffrn_reflns_theta_max 30.00
_diffrn_reflns_theta_min 2.48
_exptl_absorpt_coefficient_mu 0.508
_exptl_absorpt_correction_type none
_exptl_crystal_colour 'light brown'
_exptl_crystal_density_diffrn 0.400
_exptl_crystal_density_method 'not measured'
_exptl_crystal_description 'truncated cube'
_exptl_crystal_F_000 3360
_exptl_crystal_preparation 'gas adsorption'
_exptl_crystal_recrystallization_method 'solvothermal reaction'
_exptl_crystal_size_max 0.50
_exptl_crystal_size_mid 0.40
_exptl_crystal_size_min 0.30
_refine_diff_density_max 0.528
_refine_diff_density_min -0.556
_refine_diff_density_rms 0.047
_refine_ls_extinction_coef 0.0203(8)
_refine_ls_extinction_expression Fc^*^=kFc[1+0.001xFc^2^\l^3^/sin(2\q)]^-1/4^
_refine_ls_extinction_method SHELXL
_refine_ls_goodness_of_fit_ref 1.124
_refine_ls_hydrogen_treatment mixed
_refine_ls_matrix_type full
_refine_ls_number_parameters 131
_refine_ls_number_reflns 7451
_refine_ls_number_restraints 28
_refine_ls_restrained_S_all 1.131
_refine_ls_R_factor_all 0.0682
_refine_ls_R_factor_gt 0.0623
_refine_ls_shift/su_max 0.001
_refine_ls_shift/su_mean 0.000
_refine_ls_structure_factor_coef Fsqd
_refine_ls_weighting_details 'calc w=1/[\s^2^(Fo^2^)+(0.0709P)^2^+6.6108P] where P=(Fo^2^+2Fc^2^)/3'
_refine_ls_weighting_scheme calc
_refine_ls_wR_factor_gt 0.1695
_refine_ls_wR_factor_ref 0.1738
_reflns_number_gt 6385
_reflns_number_total 7451
_reflns_threshold_expression >2sigma(I)
_cod_data_source_file c4dt02300e2.cif
_cod_data_source_block m205no
_cod_depositor_comments
;
The following automatic conversions were performed:

'_chemical_melting_point' value 'none' was changed to '?' - the value
is undefined or not given.

Automatic conversion script
Id: cif_fix_values 2827 2014-09-09 07:05:25Z andrius 

 Adding full bibliography for 7032761--7032764.cif.

The following automatic conversions were performed:
'_symmetry_space_group_it_number' data item was removed -- it should
have been renamed to '_space_group_IT_number' as specified in the
replacement file
'/home/antanas/src/cod-tools/trunk/data/replacement-values/replacement_tags.lst',
but the replacement data item was already present in the data block
and had the same value as the '_symmetry_space_group_it_number' data
item.

Automatic conversion script
Id: cif_correct_tags 4998 2017-03-02 13:24:31Z antanas 
;
_cod_database_code 7032763

loop_
_symmetry_equiv_pos_as_xyz
'x, y, z'
'-x, -y, z'
'-x, y, -z'
'x, -y, -z'
'z, x, y'
'z, -x, -y'
'-z, -x, y'
'-z, x, -y'
'y, z, x'
'-y, z, -x'
'y, -z, -x'
'-y, -z, x'
'y+1/2, x+1/2, -z+1/2'
'-y+1/2, -x+1/2, -z+1/2'
'y+1/2, -x+1/2, z+1/2'
'-y+1/2, x+1/2, z+1/2'
'x+1/2, z+1/2, -y+1/2'
'-x+1/2, z+1/2, y+1/2'
'-x+1/2, -z+1/2, -y+1/2'
'x+1/2, -z+1/2, y+1/2'
'z+1/2, y+1/2, -x+1/2'
'z+1/2, -y+1/2, x+1/2'
'-z+1/2, y+1/2, x+1/2'
'-z+1/2, -y+1/2, -x+1/2'
'-x, -y, -z'
'x, y, -z'
'x, -y, z'
'-x, y, z'
'-z, -x, -y'
'-z, x, y'
'z, x, -y'
'z, -x, y'
'-y, -z, -x'
'y, -z, x'
'-y, z, x'
'y, z, -x'
'-y-1/2, -x-1/2, z-1/2'
'y-1/2, x-1/2, z-1/2'
'-y-1/2, x-1/2, -z-1/2'
'y-1/2, -x-1/2, -z-1/2'
'-x-1/2, -z-1/2, y-1/2'
'x-1/2, -z-1/2, -y-1/2'
'x-1/2, z-1/2, y-1/2'
'-x-1/2, z-1/2, -y-1/2'
'-z-1/2, -y-1/2, x-1/2'
'-z-1/2, y-1/2, -x-1/2'
'z-1/2, -y-1/2, -x-1/2'
'z-1/2, y-1/2, x-1/2'

loop_
_atom_site_label
_atom_site_type_symbol
_atom_site_fract_x
_atom_site_fract_y
_atom_site_fract_z
_atom_site_U_iso_or_equiv
_atom_site_adp_type
_atom_site_occupancy
_atom_site_symmetry_multiplicity
_atom_site_calc_flag
_atom_site_refinement_flags
_atom_site_disorder_assembly
_atom_site_disorder_group
Zn1 Zn 0.0000 0.447871(12) 0.712798(8) 0.06748(15) Uani 1 2 d S . .
O1 O 0.05128(6) 0.41237(7) 0.72407(6) 0.1054(6) Uani 1 1 d . . .
O2 O 0.0000 0.46358(11) 0.65039(6) 0.1065(8) Uani 1 2 d S . .
O3 O 0.0000 0.5000 0.7500 0.0586(7) Uani 1 8 d S . .
C1 C 0.08288(7) 0.41712(7) 0.7500 0.0820(8) Uani 1 2 d S A .
C2 C 0.11731(8) 0.38269(8) 0.7500 0.0956(10) Uani 1 2 d SD . .
C3 C 0.1097(2) 0.3404(2) 0.7337(4) 0.115(3) Uani 0.679(17) 1 d PD A 1
H3 H 0.0818 0.3339 0.7220 0.139 Uiso 0.679(17) 1 calc PR A 1
C4 C 0.1412(2) 0.3076(3) 0.7341(4) 0.127(3) Uani 0.679(17) 1 d PD A 1
H4 H 0.1345 0.2792 0.7237 0.152 Uiso 0.679(17) 1 calc PR A 1
C3' C 0.1258(6) 0.3614(8) 0.7121(5) 0.125(7) Uani 0.321(17) 1 d PD A 2
H3' H 0.1107 0.3684 0.6860 0.150 Uiso 0.321(17) 1 calc PR A 2
C4' C 0.1575(7) 0.3289(8) 0.7130(4) 0.129(7) Uani 0.321(17) 1 d PD A 2
H4' H 0.1627 0.3132 0.6868 0.155 Uiso 0.321(17) 1 calc PR A 2
C5 C 0.18256(9) 0.31744(9) 0.7500 0.1202(15) Uani 1 2 d SD . .
C6 C 0.21698(9) 0.28302(9) 0.7500 0.1302(18) Uani 1 2 d S A .
C7 C 0.21790(9) 0.2500 0.71790(9) 0.1343(19) Uani 1 2 d S . .
H7 H 0.1960 0.2500 0.6960 0.161 Uiso 1 2 calc SR A .
C8 C 0.0000 0.5000 0.63181(12) 0.109(2) Uani 1 4 d S . .
C9 C 0.0000 0.48751(15) 0.58238(14) 0.0696(15) Uani 0.50 2 d SPD . .
C10 C 0.0000 0.4452(2) 0.56281(18) 0.117(3) Uani 0.50 2 d SP . .
H10 H 0.0000 0.4197 0.5804 0.140 Uiso 0.50 2 calc SPR . .
C11 C 0.0000 0.4420(2) 0.51764(18) 0.123(3) Uani 0.50 2 d SPD . .
H11 H 0.0000 0.4138 0.5047 0.148 Uiso 0.25 2 calc SPR B 1
C12 C 0.0000 0.47931(15) 0.48988(11) 0.0810(16) Uani 0.50 2 d SPD . .
C13 C 0.0000 0.5240(2) 0.55696(15) 0.0849(18) Uani 0.50 2 d SPD . .
H13 H 0.0000 0.5519 0.5703 0.102 Uiso 0.50 2 calc SPR . .
N1 N 0.0000 0.3954(4) 0.5000 0.248(12) Uani 0.50 4 d SP . 2
O4 O 0.0000 0.3766(5) 0.5251(4) 0.58(2) Uani 0.50 2 d SP . 2

loop_
_atom_site_aniso_label
_atom_site_aniso_U_11
_atom_site_aniso_U_22
_atom_site_aniso_U_33
_atom_site_aniso_U_23
_atom_site_aniso_U_13
_atom_site_aniso_U_12
Zn1 0.0674(2) 0.0961(3) 0.03893(16) -0.01704(12) 0.000 0.000
O1 0.0935(11) 0.1212(14) 0.1015(12) -0.0462(10) -0.0288(9) 0.0271(9)
O2 0.1179(18) 0.169(3) 0.0330(8) -0.0202(11) 0.000 0.000
O3 0.0721(12) 0.0721(12) 0.0315(12) 0.000 0.000 0.000
C1 0.0877(12) 0.0877(12) 0.0707(16) -0.0110(11) -0.0110(11) 0.0118(15)
C2 0.0970(14) 0.0970(14) 0.093(2) -0.0227(14) -0.0227(14) 0.0209(18)
C3 0.102(3) 0.104(4) 0.140(6) -0.041(4) -0.042(4) 0.026(3)
C4 0.120(4) 0.100(4) 0.160(7) -0.050(4) -0.056(4) 0.031(3)
C3' 0.136(11) 0.153(14) 0.086(7) -0.045(8) -0.035(7) 0.059(10)
C4' 0.137(11) 0.153(14) 0.097(7) -0.051(8) -0.036(7) 0.067(11)
C5 0.117(2) 0.117(2) 0.126(3) -0.043(2) -0.043(2) 0.042(2)
C6 0.126(2) 0.126(2) 0.139(3) -0.056(2) -0.056(2) 0.054(3)
C7 0.138(3) 0.127(3) 0.138(3) -0.054(2) -0.062(3) 0.054(2)
C8 0.086(3) 0.216(7) 0.0266(14) 0.000 0.000 0.000
C9 0.103(4) 0.077(4) 0.0289(16) -0.0016(16) 0.000 0.000
C10 0.244(11) 0.075(4) 0.032(2) 0.003(2) 0.000 0.000
C11 0.257(11) 0.077(4) 0.035(2) -0.006(2) 0.000 0.000
C12 0.130(5) 0.084(3) 0.030(2) -0.0019(15) 0.000 0.000
C13 0.136(6) 0.088(4) 0.031(2) -0.006(2) 0.000 0.000
N1 0.61(4) 0.098(7) 0.035(4) 0.000 0.000 0.000
O4 1.41(8) 0.220(14) 0.105(7) 0.056(8) 0.000 0.000

loop_
_atom_type_symbol
_atom_type_description
_atom_type_scat_dispersion_real
_atom_type_scat_dispersion_imag
_atom_type_scat_source
C C 0.0030 0.0020 'International Tables Vol C Tables 4.2.6.8 and 6.1.1.4'
H H 0.0000 0.0000 'International Tables Vol C Tables 4.2.6.8 and 6.1.1.4'
N N 0.0060 0.0030 'International Tables Vol C Tables 4.2.6.8 and 6.1.1.4'
O O 0.0110 0.0060 'International Tables Vol C Tables 4.2.6.8 and 6.1.1.4'
Zn Zn 0.3190 1.4280 'International Tables Vol C Tables 4.2.6.8 and 6.1.1.4'

loop_
_geom_angle_atom_site_label_1
_geom_angle_atom_site_label_2
_geom_angle_atom_site_label_3
_geom_angle
_geom_angle_site_symmetry_1
_geom_angle_site_symmetry_3
O1 Zn1 O1 108.02(13) 28 .
O1 Zn1 O3 110.64(5) 28 .
O1 Zn1 O3 110.64(5) . .
O1 Zn1 O2 108.01(8) 28 .
O1 Zn1 O2 108.01(8) . .
O3 Zn1 O2 111.39(9) . .
C1 O1 Zn1 131.97(18) . .
C8 O2 Zn1 131.2(2) . .
Zn1 O3 Zn1 109.721(10) 14_556 .
Zn1 O3 Zn1 109.721(10) 14_556 2_565
Zn1 O3 Zn1 108.972(19) . 2_565
Zn1 O3 Zn1 108.972(19) 14_556 13_456
Zn1 O3 Zn1 109.721(10) . 13_456
Zn1 O3 Zn1 109.721(10) 2_565 13_456
O1 C1 O1 125.0(3) 14_556 .
O1 C1 C2 117.48(15) 14_556 .
O1 C1 C2 117.48(15) . .
C3' C2 C3' 123.1(12) 14_556 .
C3 C2 C3 115.5(5) 14_556 .
C3' C2 C1 118.4(6) 14_556 .
C3' C2 C1 118.4(6) . .
C3 C2 C1 122.3(2) 14_556 .
C3 C2 C1 122.3(2) . .
C4 C3 C2 123.1(5) . .
C4 C3 H3 118.4 . .
C2 C3 H3 118.4 . .
C5 C4 C3 118.5(5) . .
C5 C4 H4 120.7 . .
C3 C4 H4 120.7 . .
C2 C3' C4' 117.5(10) . .
C2 C3' H3' 121.3 . .
C4' C3' H3' 121.3 . .
C3' C4' C5 125.0(9) . .
C3' C4' H4' 117.5 . .
C5 C4' H4' 117.5 . .
C4 C5 C4 121.1(6) 14_556 .
C4' C5 C4' 111.8(10) 14_556 .
C4 C5 C6 119.4(3) 14_556 .
C4 C5 C6 119.4(3) . .
C4' C5 C6 124.1(5) 14_556 .
C4' C5 C6 124.1(5) . .
C7 C6 C7 117.2(4) 11_566 .
C7 C6 C5 121.4(2) 11_566 .
C7 C6 C5 121.4(2) . .
C6 C7 C6 122.8(4) . 8_656
C6 C7 H7 118.6 . .
C6 C7 H7 118.6 8_656 .
O2 C8 O2 126.0(3) 2_565 .
O2 C8 C9 131.2(3) 2_565 .
O2 C8 C9 102.8(2) . .
O2 C8 C9 102.8(2) 2_565 2_565
O2 C8 C9 131.2(3) . 2_565
C13 C9 C10 120.3(5) . .
C13 C9 C8 110.7(4) . .
C10 C9 C8 129.0(4) . .
C11 C10 C9 118.9(6) . .
C11 C10 H10 120.6 . .
C9 C10 H10 120.6 . .
C10 C11 C12 122.6(6) . .
C10 C11 N1 114.8(5) . .
C12 C11 N1 122.6(4) . .
C10 C11 H11 118.7 . .
C12 C11 H11 118.7 . .
C12 C12 C11 117.3(4) 25_566 .
C12 C12 C13 120.1(5) 25_566 25_566
C11 C12 C13 122.7(5) . 25_566
C9 C13 C12 120.9(5) . 25_566
C9 C13 H13 119.5 . .
C12 C13 H13 119.5 25_566 .
C12 C13 H13 159.2 26_556 .
O4 N1 O4 106(2) 26_556 .
O4 N1 C11 147.6(13) 26_556 .
O4 N1 C11 106.1(11) . .
O4 N1 C11 106.1(11) 26_556 26_556
O4 N1 C11 147.6(13) . 26_556

loop_
_geom_bond_atom_site_label_1
_geom_bond_atom_site_label_2
_geom_bond_distance
_geom_bond_site_symmetry_2
Zn1 O1 1.9212(17) 28
Zn1 O1 1.9212(17) .
Zn1 O3 1.9413(4) .
Zn1 O2 1.951(2) .
O1 C1 1.247(2) .
O2 C8 1.239(3) .
O3 Zn1 1.9413(4) 14_556
O3 Zn1 1.9413(4) 2_565
O3 Zn1 1.9413(4) 13_456
C1 O1 1.247(2) 14_556
C1 C2 1.476(4) .
C2 C3' 1.342(8) 14_556
C2 C3' 1.342(8) .
C2 C3 1.392(5) 14_556
C2 C3 1.392(5) .
C3 C4 1.378(7) .
C3 H3 0.9400 .
C4 C5 1.377(6) .
C4 H4 0.9400 .
C3' C4' 1.374(16) .
C3' H3' 0.9400 .
C4' C5 1.398(10) .
C4' H4' 0.9400 .
C5 C4 1.377(6) 14_556
C5 C4' 1.398(10) 14_556
C5 C6 1.476(5) .
C6 C7 1.396(3) 11_566
C6 C7 1.396(3) .
C7 C6 1.396(3) 8_656
C7 H7 0.9400 .
C8 O2 1.239(3) 2_565
C8 C9 1.545(5) .
C8 C9 1.545(5) 2_565
C9 C13 1.347(7) .
C9 C10 1.412(8) .
C10 C11 1.373(7) .
C10 H10 0.9400 .
C11 C12 1.409(7) .
C11 N1 1.510(13) .
C11 H11 0.9400 .
C12 C12 1.396(8) 25_566
C12 C13 1.423(5) 25_566
C13 C12 1.423(5) 25_566
C13 C12 1.962(7) 26_556
C13 H13 0.9400 .
N1 O4 0.950(12) 26_556
N1 O4 0.950(12) .
N1 C11 1.510(13) 26_556

loop_
_geom_torsion_atom_site_label_1
_geom_torsion_atom_site_label_2
_geom_torsion_atom_site_label_3
_geom_torsion_atom_site_label_4
_geom_torsion
_geom_torsion_site_symmetry_1
_geom_torsion_site_symmetry_4
O1 Zn1 O1 C1 -121.26(17) 28 .
O3 Zn1 O1 C1 0.0(2) . .
O2 Zn1 O1 C1 122.1(2) . .
O1 Zn1 O2 C8 121.70(7) 28 .
O1 Zn1 O2 C8 -121.70(7) . .
O3 Zn1 O2 C8 0.0 . .
O1 Zn1 O3 Zn1 119.69(7) 28 14_556
O1 Zn1 O3 Zn1 0.00(7) . 14_556
O2 Zn1 O3 Zn1 -120.152(6) . 14_556
O1 Zn1 O3 Zn1 -120.16(7) 28 2_565
O1 Zn1 O3 Zn1 120.16(7) . 2_565
O2 Zn1 O3 Zn1 0.0 . 2_565
O1 Zn1 O3 Zn1 0.00(7) 28 13_456
O1 Zn1 O3 Zn1 -119.69(7) . 13_456
O2 Zn1 O3 Zn1 120.152(6) . 13_456
Zn1 O1 C1 O1 0.01(13) . 14_556
Zn1 O1 C1 C2 -179.99(13) . .
O1 C1 C2 C3' 31.3(15) 14_556 14_556
O1 C1 C2 C3' -148.7(15) . 14_556
O1 C1 C2 C3' -148.7(15) 14_556 .
O1 C1 C2 C3' 31.3(15) . .
O1 C1 C2 C3 -20.5(6) 14_556 14_556
O1 C1 C2 C3 159.5(6) . 14_556
O1 C1 C2 C3 159.5(6) 14_556 .
O1 C1 C2 C3 -20.5(6) . .
C3' C2 C3 C4 -43.9(10) 14_556 .
C3' C2 C3 C4 81.8(10) . .
C3 C2 C3 C4 1.1(5) 14_556 .
C1 C2 C3 C4 -178.9(5) . .
C2 C3 C4 C5 -2.1(10) . .
C3' C2 C3' C4' 1.1(11) 14_556 .
C3 C2 C3' C4' 43.9(14) 14_556 .
C3 C2 C3' C4' -70.6(14) . .
C1 C2 C3' C4' -178.9(11) . .
C2 C3' C4' C5 -2(2) . .
C3 C4 C5 C4 1.0(5) . 14_556
C3 C4 C5 C4' 42.3(8) . 14_556
C3 C4 C5 C4' -69.1(9) . .
C3 C4 C5 C6 -179.0(5) . .
C3' C4' C5 C4 -42.7(16) . 14_556
C3' C4' C5 C4 82.5(16) . .
C3' C4' C5 C4' 1.2(12) . 14_556
C3' C4' C5 C6 -178.8(12) . .
C4 C5 C6 C7 31.0(7) 14_556 11_566
C4 C5 C6 C7 -149.0(7) . 11_566
C4' C5 C6 C7 -20.7(15) 14_556 11_566
C4' C5 C6 C7 159.3(15) . 11_566
C4 C5 C6 C7 -149.0(7) 14_556 .
C4 C5 C6 C7 31.0(7) . .
C4' C5 C6 C7 159.3(15) 14_556 .
C4' C5 C6 C7 -20.7(15) . .
C7 C6 C7 C6 0.000(2) 11_566 8_656
C5 C6 C7 C6 180.000(1) . 8_656
Zn1 O2 C8 O2 0.000(2) . 2_565
Zn1 O2 C8 C9 180.000(1) . .
Zn1 O2 C8 C9 180.000(1) . 2_565
O2 C8 C9 C13 0.000(2) 2_565 .
O2 C8 C9 C13 180.000(2) . .
C9 C8 C9 C13 0.000(2) 2_565 .
O2 C8 C9 C10 180.000(2) 2_565 .
O2 C8 C9 C10 0.000(2) . .
C9 C8 C9 C10 180.000(3) 2_565 .
C13 C9 C10 C11 0.000(2) . .
C8 C9 C10 C11 180.000(2) . .
C9 C10 C11 C12 0.000(2) . .
C9 C10 C11 N1 180.000(2) . .
C10 C11 C12 C12 0.000(2) . 25_566
N1 C11 C12 C12 180.000(1) . 25_566
C10 C11 C12 C13 180.000(2) . 25_566
N1 C11 C12 C13 0.000(2) . 25_566
C10 C9 C13 C12 0.000(2) . 25_566
C8 C9 C13 C12 180.000(1) . 25_566
C10 C9 C13 C12 0.000(1) . 26_556
C8 C9 C13 C12 180.000(1) . 26_556
C10 C11 N1 O4 180.000(7) . 26_556
C12 C11 N1 O4 0.000(7) . 26_556
C10 C11 N1 O4 0.000(4) . .
C12 C11 N1 O4 180.000(3) . .
C10 C11 N1 C11 180.000(4) . 26_556
C12 C11 N1 C11 0.000(2) . 26_556
